data_7037771
loop_
_publ_author_name
'Milner, Lucy M.'
'Hall, Lewis M.'
'Pridmore, Natalie E.'
'Skeats, Matthew K.'
'Whitwood, Adrian C.'
'Lynam, Jason M.'
'Slattery, John M.'

_publ_section_title
;
 Access to novel fluorovinylidene ligands via exploitation of outer-sphere
 electrophilic fluorination: new insights into C-F bond formation and
 activation.
;
_journal_issue 4
_journal_name_full 'Dalton transactions (Cambridge, England : 2003)'
_journal_page_first 1717
_journal_page_last 1726
_journal_paper_doi 10.1039/c5dt04596g
_journal_volume 45
_journal_year 2016
_chemical_formula_moiety 'C50 H39 F3 P2 Ru'
_chemical_formula_sum 'C50 H39 F3 P2 Ru'
_chemical_formula_weight 859.82
_chemical_name_systematic
;
 ?
;
_space_group_crystal_system monoclinic
_space_group_IT_number 14
_space_group_name_Hall '-P 2ybc'
_space_group_name_H-M_alt 'P 1 21/c 1'
_symmetry_space_group_name_Hall '-P 2ybc'
_symmetry_space_group_name_H-M 'P 1 21/c 1'
_atom_sites_solution_hydrogens geom
_atom_sites_solution_primary iterative
_audit_creation_date 2014-01-30
_audit_creation_method
;
Olex2 1.2
(compiled 2013.12.10 svn.r2850 for OlexSys, GUI svn.r4736)
;
_audit_update_record
;
2014-12-19 deposited with the CCDC.
2015-12-14 downloaded from the CCDC.
;
_cell_angle_alpha 90
_cell_angle_beta 116.921(3)
_cell_angle_gamma 90
_cell_formula_units_Z 4
_cell_length_a 16.8756(3)
_cell_length_b 15.1925(2)
_cell_length_c 17.3468(4)
_cell_measurement_reflns_used 8679
_cell_measurement_temperature 110.00(14)
_cell_measurement_theta_max 30.1050
_cell_measurement_theta_min 3.5020
_cell_volume 3965.46(16)
_computing_cell_refinement
;
CrysAlisPro, Agilent Technologies,
Version 1.171.37.31 (release 14-01-2014 CrysAlis171 .NET)
(compiled Jan 14 2014,18:38:05)
;
_computing_data_collection
;
CrysAlisPro, Agilent Technologies,
Version 1.171.37.31 (release 14-01-2014 CrysAlis171 .NET)
(compiled Jan 14 2014,18:38:05)
;
_computing_data_reduction
;
CrysAlisPro, Agilent Technologies,
Version 1.171.37.31 (release 14-01-2014 CrysAlis171 .NET)
(compiled Jan 14 2014,18:38:05)
;
_computing_molecular_graphics 'Olex2 (Dolomanov et al., 2009)'
_computing_publication_material 'Olex2 (Dolomanov et al., 2009)'
_computing_structure_refinement 'ShelXL (Sheldrick, 2008)'
_computing_structure_solution
;
Superflip (Palatinus & Chapuis, 2007;Palatinus & van der Lee, 2008;
Palatinus et al., 2012)
;
_diffrn_ambient_environment N~2~
_diffrn_ambient_temperature 110.00(14)
_diffrn_detector 'CCD plate'
_diffrn_detector_area_resol_mean 16.1450
_diffrn_detector_type Eos
_diffrn_measured_fraction_theta_full 0.998
_diffrn_measured_fraction_theta_max 0.883
_diffrn_measurement_device 'four-circle diffractometer'
_diffrn_measurement_device_type 'SuperNova, Single source at offset, Eos'
_diffrn_measurement_method '\w scans'
_diffrn_orient_matrix_UB_11 -0.0466337000
_diffrn_orient_matrix_UB_12 -0.0066916000
_diffrn_orient_matrix_UB_13 -0.0194733000
_diffrn_orient_matrix_UB_21 0.0014450000
_diffrn_orient_matrix_UB_22 -0.0175859000
_diffrn_orient_matrix_UB_23 -0.0372007000
_diffrn_orient_matrix_UB_31 0.0066991000
_diffrn_orient_matrix_UB_32 -0.0427346000
_diffrn_orient_matrix_UB_33 0.0184127000
_diffrn_radiation_monochromator mirror
_diffrn_radiation_probe x-ray
_diffrn_radiation_type MoK\a
_diffrn_radiation_wavelength 0.71071
_diffrn_reflns_av_R_equivalents 0.0296
_diffrn_reflns_av_unetI/netI 0.0420
_diffrn_reflns_laue_measured_fraction_full 0.998
_diffrn_reflns_laue_measured_fraction_max 0.883
_diffrn_reflns_limit_h_max 21
_diffrn_reflns_limit_h_min -23
_diffrn_reflns_limit_k_max 20
_diffrn_reflns_limit_k_min -21
_diffrn_reflns_limit_l_max 23
_diffrn_reflns_limit_l_min -24
_diffrn_reflns_number 22877
_diffrn_reflns_point_group_measured_fraction_full 0.998
_diffrn_reflns_point_group_measured_fraction_max 0.883
_diffrn_reflns_theta_full 26.32
_diffrn_reflns_theta_max 30.241
_diffrn_reflns_theta_min 2.953
_diffrn_source 'SuperNova (Mo) X-ray Source'
_exptl_absorpt_coefficient_mu 0.526
_exptl_absorpt_correction_T_max 0.972
_exptl_absorpt_correction_T_min 0.880
_exptl_absorpt_correction_type gaussian
_exptl_absorpt_process_details
;
CrysAlisPro, Agilent Technologies,
Version 1.171.37.31 (release 14-01-2014 CrysAlis171 .NET)
(compiled Jan 14 2014,18:38:05)
Numerical absorption correction based on gaussian integration over
            a multifaceted crystal model
Empirical absorption correction using spherical harmonics,
 implemented in SCALE3 ABSPACK scaling algorithm.
;
_exptl_crystal_colour 'clear yellow'
_exptl_crystal_colour_lustre clear
_exptl_crystal_colour_primary yellow
_exptl_crystal_density_diffrn 1.440
_exptl_crystal_description plate
_exptl_crystal_F_000 1760
_exptl_crystal_size_max 0.3086
_exptl_crystal_size_mid 0.1372
_exptl_crystal_size_min 0.1372
_refine_diff_density_max 0.518
_refine_diff_density_min -0.490
_refine_diff_density_rms 0.075
_refine_ls_extinction_method none
_refine_ls_goodness_of_fit_ref 1.052
_refine_ls_hydrogen_treatment constr
_refine_ls_matrix_type full
_refine_ls_number_parameters 515
_refine_ls_number_reflns 10476
_refine_ls_number_restraints 12
_refine_ls_restrained_S_all 1.054
_refine_ls_R_factor_all 0.0437
_refine_ls_R_factor_gt 0.0324
_refine_ls_shift/su_max 0.001
_refine_ls_shift/su_mean 0.000
_refine_ls_structure_factor_coef Fsqd
_refine_ls_weighting_details 'w=1/[\s^2^(Fo^2^)+(0.0291P)^2^+2.0673P] where P=(Fo^2^+2Fc^2^)/3'
_refine_ls_weighting_scheme calc
_refine_ls_wR_factor_gt 0.0724
_refine_ls_wR_factor_ref 0.0781
_reflns_Friedel_coverage 0.000
_reflns_number_gt 8747
_reflns_number_total 10476
_reflns_threshold_expression 'I > 2\s(I)'
_cod_data_source_file c5dt04596g2.cif
_cod_data_source_block '[1b]'
_cod_depositor_comments 'Adding full bibliography for 7037771--7037778.cif.'
_cod_database_code 7037771
_shelxl_version_number 2013-4
_chemical_oxdiff_formula 'C50 H39 F3 P2 Ru'
_chemical_oxdiff_usercomment 'Lucy CF3 acetylide'
_shelx_space_group_comment
;
The symmetry employed for this shelxl refinement is uniquely defined
by the following loop, which should always be used as a source of
symmetry information in preference to the above space-group names.
They are only intended as comments.
;
_reflns_odcompleteness_completeness 99.79
_reflns_odcompleteness_iscentric 1
_reflns_odcompleteness_theta 26.32
_olex2_refinement_description
;
1. Restrained distances
 C14-F1 = C14-F2 = C14-F3
 1.32 with sigma of 0.005
 C14-F1A = C14-F2A = C14-F3A
 1.32 with sigma of 0.005
 F1-F2 = F2-F3 = F3-F1
 2.12 with sigma of 0.01
 F1A-F2A = F2A-F3A = F3A-F1A
 2.12 with sigma of 0.01
2. Uiso/Uaniso restraints and constraints
Uanis(F2A) = Uanis(F2)
Uanis(F3A) = Uanis(F3)
Uanis(F1) = Uanis(F1A)
3. Others
 Sof(F2A)=Sof(F1A)=Sof(F3A)=1-FVAR(1)
 Sof(F1)=Sof(F3)=Sof(F2)=FVAR(1)
;

loop_
_space_group_symop_operation_xyz
'x, y, z'
'-x, y+1/2, -z+1/2'
'-x, -y, -z'
'x, -y-1/2, z-1/2'

loop_
_atom_site_label
_atom_site_type_symbol
_atom_site_fract_x
_atom_site_fract_y
_atom_site_fract_z
_atom_site_U_iso_or_equiv
_atom_site_adp_type
_atom_site_occupancy
_atom_site_site_symmetry_order
_atom_site_calc_flag
_atom_site_refinement_flags_posn
_atom_site_refinement_flags_occupancy
_atom_site_disorder_assembly
_atom_site_disorder_group
Ru1 Ru 0.29010(2) 0.19972(2) 0.46356(2) 0.01109(4) Uani 1 1 d . . . .
P1 P 0.27210(3) 0.32320(3) 0.38151(3) 0.01186(9) Uani 1 1 d . . . .
P2 P 0.26845(3) 0.09416(3) 0.36182(3) 0.01246(9) Uani 1 1 d . . . .
F1 F -0.33115(15) 0.29783(16) 0.2659(3) 0.0734(11) Uani 0.860(8) 1 d D P A 1
F2A F -0.3280(11) 0.1408(7) 0.2849(11) 0.0625(9) Uani 0.140(8) 1 d D P A 2
F3 F -0.33927(13) 0.1874(3) 0.18721(11) 0.0473(8) Uani 0.860(8) 1 d D P A 1
C37 C 0.40379(14) 0.01133(14) 0.22808(14) 0.0258(5) Uani 1 1 d . . . .
H37 H 0.3905 -0.0210 0.1768 0.031 Uiso 1 1 calc R . . .
C36 C 0.48889(14) 0.04277(14) 0.27750(14) 0.0238(4) Uani 1 1 d . . . .
H36 H 0.5340 0.0322 0.2602 0.029 Uiso 1 1 calc R . . .
C9 C -0.06705(13) 0.12628(14) 0.35355(13) 0.0224(4) Uani 1 1 d . . . .
H9 H -0.0396 0.0701 0.3622 0.027 Uiso 1 1 calc R . . .
C30 C 0.55185(13) 0.35465(13) 0.40102(14) 0.0230(4) Uani 1 1 d . . . .
H30 H 0.6111 0.3563 0.4083 0.028 Uiso 1 1 calc R . . .
C8 C -0.01430(13) 0.20226(13) 0.37480(12) 0.0176(4) Uani 1 1 d . . . .
C23 C 0.02942(13) 0.34083(14) 0.17018(13) 0.0232(4) Uani 1 1 d . . . .
H23 H -0.0301 0.3286 0.1588 0.028 Uiso 1 1 calc R . . .
C31 C 0.48615(13) 0.31356(13) 0.32958(14) 0.0218(4) Uani 1 1 d . . . .
H31 H 0.4998 0.2889 0.2867 0.026 Uiso 1 1 calc R . . .
C10 C -0.15827(14) 0.13167(15) 0.32030(14) 0.0249(4) Uani 1 1 d . . . .
H10 H -0.1928 0.0794 0.3065 0.030 Uiso 1 1 calc R . . .
C18 C 0.20464(12) 0.57841(13) 0.48657(13) 0.0192(4) Uani 1 1 d . . . .
H18 H 0.1908 0.6307 0.5080 0.023 Uiso 1 1 calc R . . .
C13 C -0.05764(14) 0.28400(14) 0.36139(15) 0.0261(5) Uani 1 1 d . . . .
H13 H -0.0235 0.3366 0.3760 0.031 Uiso 1 1 calc R . . .
C44 C 0.09298(13) 0.04755(14) 0.23965(13) 0.0239(4) Uani 1 1 d . . . .
H44 H 0.0906 0.0124 0.2838 0.029 Uiso 1 1 calc R . . .
C24 C 0.04697(14) 0.37724(14) 0.10599(13) 0.0244(4) Uani 1 1 d . . . .
H24 H -0.0001 0.3883 0.0501 0.029 Uiso 1 1 calc R . . .
C39 C 0.16959(12) 0.09564(12) 0.25654(11) 0.0145(3) Uani 1 1 d . . . .
C26 C 0.20309(13) 0.38092(12) 0.20575(12) 0.0174(4) Uani 1 1 d . . . .
H26 H 0.2621 0.3964 0.2179 0.021 Uiso 1 1 calc R . . .
C43 C 0.02006(14) 0.05094(17) 0.15817(15) 0.0315(5) Uani 1 1 d . . . .
H43 H -0.0319 0.0180 0.1470 0.038 Uiso 1 1 calc R . . .
C21 C 0.18633(12) 0.34170(12) 0.26983(11) 0.0145(4) Uani 1 1 d . . . .
C41 C 0.09764(13) 0.15116(13) 0.10947(13) 0.0200(4) Uani 1 1 d . . . .
H41 H 0.0992 0.1871 0.0654 0.024 Uiso 1 1 calc R . . .
C19 C 0.23360(13) 0.58315(13) 0.42326(13) 0.0205(4) Uani 1 1 d . . . .
H19 H 0.2382 0.6387 0.4004 0.025 Uiso 1 1 calc R . . .
C42 C 0.02276(14) 0.10208(16) 0.09322(14) 0.0274(5) Uani 1 1 d . . . .
H42 H -0.0269 0.1034 0.0375 0.033 Uiso 1 1 calc R . . .
C46 C 0.20579(13) -0.02438(13) 0.44483(13) 0.0188(4) Uani 1 1 d . . . .
H46 H 0.1701 0.0237 0.4455 0.023 Uiso 1 1 calc R . . .
C17 C 0.19605(12) 0.49727(13) 0.51828(12) 0.0185(4) Uani 1 1 d . . . .
H17 H 0.1751 0.4939 0.5606 0.022 Uiso 1 1 calc R . . .
C33 C 0.35554(12) 0.07500(12) 0.32757(12) 0.0145(3) Uani 1 1 d . . . .
C35 C 0.50822(13) 0.08967(14) 0.35228(14) 0.0223(4) Uani 1 1 d . . . .
H35 H 0.5668 0.1107 0.3868 0.027 Uiso 1 1 calc R . . .
C40 C 0.17049(13) 0.14762(12) 0.19057(12) 0.0168(4) Uani 1 1 d . . . .
H40 H 0.2220 0.1812 0.2014 0.020 Uiso 1 1 calc R . . .
C29 C 0.53110(13) 0.39350(13) 0.46205(14) 0.0242(4) Uani 1 1 d . . . .
H29 H 0.5762 0.4219 0.5110 0.029 Uiso 1 1 calc R . . .
C34 C 0.44165(12) 0.10611(13) 0.37711(12) 0.0180(4) Uani 1 1 d . . . .
H34 H 0.4552 0.1388 0.4282 0.022 Uiso 1 1 calc R . . .
C4 C 0.38003(13) 0.26899(13) 0.58705(12) 0.0195(4) Uani 1 1 d . . . .
H4 H 0.3836 0.3313 0.5922 0.023 Uiso 1 1 calc R . . .
C6 C 0.15821(13) 0.19760(12) 0.42628(12) 0.0154(4) Uani 1 1 d . . . .
C48 C 0.25419(15) -0.17393(13) 0.48274(14) 0.0259(5) Uani 1 1 d . . . .
H48 H 0.2520 -0.2278 0.5095 0.031 Uiso 1 1 calc R . . .
C32 C 0.40028(13) 0.30821(12) 0.32046(12) 0.0173(4) Uani 1 1 d . . . .
H32 H 0.3560 0.2777 0.2725 0.021 Uiso 1 1 calc R . . .
C38 C 0.33774(14) 0.02668(13) 0.25299(13) 0.0223(4) Uani 1 1 d . . . .
H38 H 0.2797 0.0041 0.2189 0.027 Uiso 1 1 calc R . . .
C28 C 0.44479(13) 0.39090(13) 0.45179(13) 0.0196(4) Uani 1 1 d . . . .
H28 H 0.4308 0.4189 0.4930 0.024 Uiso 1 1 calc R . . .
C22 C 0.09868(13) 0.32231(13) 0.25080(13) 0.0194(4) Uani 1 1 d . . . .
H22 H 0.0862 0.2960 0.2938 0.023 Uiso 1 1 calc R . . .
C20 C 0.25577(12) 0.50699(12) 0.39359(12) 0.0175(4) Uani 1 1 d . . . .
H20 H 0.2757 0.5107 0.3505 0.021 Uiso 1 1 calc R . . .
C45 C 0.26197(12) -0.01476(12) 0.40553(12) 0.0155(4) Uani 1 1 d . . . .
C3 C 0.31988(13) 0.21480(13) 0.60122(12) 0.0195(4) Uani 1 1 d . . . .
H3 H 0.2759 0.2344 0.6172 0.023 Uiso 1 1 calc R . . .
C27 C 0.37830(12) 0.34742(12) 0.38131(12) 0.0143(3) Uani 1 1 d . . . .
C11 C -0.19983(14) 0.21314(15) 0.30693(14) 0.0238(4) Uani 1 1 d . . . .
C7 C 0.08028(13) 0.19723(13) 0.40746(13) 0.0184(4) Uani 1 1 d . . . .
C50 C 0.31350(14) -0.08630(13) 0.40545(13) 0.0207(4) Uani 1 1 d . . . .
H50 H 0.3518 -0.0810 0.3790 0.025 Uiso 1 1 calc R . . .
C15 C 0.24914(12) 0.42458(12) 0.42634(12) 0.0140(3) Uani 1 1 d . . . .
C12 C -0.14935(15) 0.28926(15) 0.32728(16) 0.0292(5) Uani 1 1 d . . . .
H12 H -0.1775 0.3451 0.3179 0.035 Uiso 1 1 calc R . . .
C14 C -0.29932(14) 0.21656(15) 0.26901(14) 0.0318(5) Uani 1 1 d D . . .
C25 C 0.13371(14) 0.39727(14) 0.12433(13) 0.0218(4) Uani 1 1 d . . . .
H25 H 0.1459 0.4225 0.0808 0.026 Uiso 1 1 calc R . . .
C47 C 0.20223(14) -0.10388(14) 0.48276(13) 0.0229(4) Uani 1 1 d . . . .
H47 H 0.1637 -0.1100 0.5089 0.027 Uiso 1 1 calc R . . .
C5 C 0.43435(12) 0.21450(13) 0.56369(12) 0.0186(4) Uani 1 1 d . . . .
H5 H 0.4804 0.2337 0.5505 0.022 Uiso 1 1 calc R . . .
C1 C 0.40696(13) 0.12605(13) 0.56365(12) 0.0179(4) Uani 1 1 d . . . .
H1 H 0.4316 0.0757 0.5501 0.021 Uiso 1 1 calc R . . .
C49 C 0.30946(15) -0.16569(14) 0.44386(15) 0.0268(5) Uani 1 1 d . . . .
H49 H 0.3447 -0.2142 0.4433 0.032 Uiso 1 1 calc R . . .
C16 C 0.21800(12) 0.42045(13) 0.48830(12) 0.0167(4) Uani 1 1 d . . . .
H16 H 0.2117 0.3650 0.5102 0.020 Uiso 1 1 calc R . . .
C2 C 0.33662(13) 0.12558(13) 0.58734(12) 0.0185(4) Uani 1 1 d . . . .
H2 H 0.3063 0.0752 0.5929 0.022 Uiso 1 1 calc R . . .
F1A F -0.3213(10) 0.2762(10) 0.3109(11) 0.0734(11) Uani 0.140(8) 1 d D P A 2
F2 F -0.33090(15) 0.1667(2) 0.31128(19) 0.0625(9) Uani 0.860(8) 1 d D P A 1
F3A F -0.3426(9) 0.2322(13) 0.1865(4) 0.0473(8) Uani 0.140(8) 1 d D P A 2

loop_
_atom_site_aniso_label
_atom_site_aniso_U_11
_atom_site_aniso_U_22
_atom_site_aniso_U_33
_atom_site_aniso_U_23
_atom_site_aniso_U_13
_atom_site_aniso_U_12
Ru1 0.01194(7) 0.01159(7) 0.00912(7) 0.00009(5) 0.00423(5) 0.00036(5)
P1 0.0120(2) 0.0126(2) 0.0103(2) -0.00014(16) 0.00441(17) 0.00012(17)
P2 0.0128(2) 0.0125(2) 0.0118(2) -0.00059(17) 0.00533(17) -0.00003(18)
F1 0.0240(9) 0.0585(14) 0.130(3) -0.0090(16) 0.0278(16) 0.0126(10)
F2A 0.0210(7) 0.130(2) 0.0391(14) 0.0338(14) 0.0158(9) -0.0072(12)
F3 0.0206(7) 0.088(2) 0.0260(8) 0.0021(10) 0.0038(6) 0.0048(12)
C37 0.0289(11) 0.0277(11) 0.0240(11) -0.0058(9) 0.0147(9) 0.0054(9)
C36 0.0253(10) 0.0264(10) 0.0268(11) 0.0063(9) 0.0180(9) 0.0089(9)
C9 0.0219(10) 0.0206(10) 0.0241(10) -0.0002(8) 0.0100(8) -0.0004(8)
C30 0.0166(9) 0.0194(10) 0.0344(12) 0.0092(9) 0.0127(9) -0.0003(8)
C8 0.0171(9) 0.0221(9) 0.0153(9) 0.0016(7) 0.0088(7) 0.0005(8)
C23 0.0152(9) 0.0318(11) 0.0199(10) 0.0021(9) 0.0055(8) 0.0011(9)
C31 0.0228(10) 0.0229(10) 0.0259(11) 0.0060(8) 0.0162(9) 0.0022(8)
C10 0.0215(10) 0.0273(11) 0.0249(11) -0.0023(9) 0.0095(8) -0.0079(9)
C18 0.0151(8) 0.0173(9) 0.0229(10) -0.0066(8) 0.0066(8) 0.0006(8)
C13 0.0217(10) 0.0198(10) 0.0360(13) -0.0011(9) 0.0124(9) -0.0020(8)
C44 0.0191(9) 0.0310(11) 0.0187(10) 0.0040(9) 0.0060(8) -0.0042(9)
C24 0.0232(10) 0.0303(11) 0.0129(9) 0.0044(8) 0.0023(8) 0.0080(9)
C39 0.0159(8) 0.0151(8) 0.0125(8) -0.0027(7) 0.0064(7) 0.0011(7)
C26 0.0188(9) 0.0179(9) 0.0163(9) 0.0010(7) 0.0087(8) 0.0015(8)
C43 0.0165(10) 0.0436(14) 0.0260(11) 0.0042(10) 0.0023(9) -0.0088(10)
C21 0.0171(8) 0.0140(8) 0.0107(8) 0.0007(7) 0.0050(7) 0.0024(7)
C41 0.0215(9) 0.0238(10) 0.0149(9) 0.0008(8) 0.0086(8) 0.0017(8)
C19 0.0186(9) 0.0142(9) 0.0276(11) 0.0000(8) 0.0096(8) -0.0009(8)
C42 0.0184(9) 0.0388(12) 0.0179(10) 0.0013(9) 0.0020(8) -0.0001(9)
C46 0.0179(9) 0.0177(9) 0.0196(9) 0.0000(7) 0.0074(8) -0.0024(8)
C17 0.0185(9) 0.0216(10) 0.0158(9) -0.0031(8) 0.0080(7) 0.0025(8)
C33 0.0161(8) 0.0136(8) 0.0157(9) 0.0010(7) 0.0088(7) 0.0023(7)
C35 0.0168(9) 0.0251(10) 0.0255(11) 0.0027(8) 0.0101(8) 0.0005(8)
C40 0.0182(9) 0.0175(9) 0.0154(9) -0.0026(7) 0.0082(7) -0.0015(8)
C29 0.0168(9) 0.0184(10) 0.0309(11) -0.0001(8) 0.0050(8) -0.0050(8)
C34 0.0181(9) 0.0185(9) 0.0166(9) -0.0003(7) 0.0071(7) -0.0005(8)
C4 0.0219(9) 0.0184(9) 0.0102(8) -0.0027(7) 0.0003(7) -0.0008(8)
C6 0.0216(9) 0.0128(8) 0.0113(8) 0.0011(7) 0.0071(7) 0.0014(7)
C48 0.0328(11) 0.0146(9) 0.0240(11) 0.0027(8) 0.0073(9) -0.0053(9)
C32 0.0167(8) 0.0177(9) 0.0167(9) 0.0027(7) 0.0069(7) -0.0003(8)
C38 0.0212(9) 0.0233(10) 0.0223(10) -0.0055(8) 0.0096(8) 0.0013(8)
C28 0.0186(9) 0.0182(9) 0.0204(10) -0.0013(8) 0.0075(8) -0.0026(8)
C22 0.0169(9) 0.0246(10) 0.0156(9) 0.0034(8) 0.0062(7) 0.0019(8)
C20 0.0178(9) 0.0165(9) 0.0180(9) 0.0011(7) 0.0080(7) -0.0010(8)
C45 0.0187(9) 0.0130(8) 0.0119(8) -0.0010(7) 0.0044(7) -0.0027(7)
C3 0.0224(9) 0.0256(10) 0.0089(8) -0.0004(7) 0.0058(7) 0.0046(8)
C27 0.0150(8) 0.0117(8) 0.0161(9) 0.0028(7) 0.0070(7) 0.0001(7)
C11 0.0185(9) 0.0332(12) 0.0214(10) 0.0007(9) 0.0105(8) 0.0003(9)
C7 0.0233(9) 0.0177(9) 0.0159(9) 0.0016(7) 0.0104(8) 0.0004(8)
C50 0.0245(10) 0.0167(9) 0.0201(10) -0.0002(8) 0.0093(8) 0.0010(8)
C15 0.0141(8) 0.0129(8) 0.0131(8) -0.0019(7) 0.0046(7) -0.0005(7)
C12 0.0237(10) 0.0259(11) 0.0396(13) 0.0013(10) 0.0156(10) 0.0051(9)
C14 0.0219(10) 0.0459(14) 0.0295(12) 0.0043(11) 0.0132(9) 0.0005(10)
C25 0.0265(10) 0.0249(10) 0.0148(9) 0.0061(8) 0.0100(8) 0.0065(9)
C47 0.0230(10) 0.0237(10) 0.0199(10) 0.0029(8) 0.0079(8) -0.0070(9)
C5 0.0143(8) 0.0232(10) 0.0127(9) 0.0024(7) 0.0012(7) -0.0007(8)
C1 0.0188(9) 0.0193(9) 0.0116(8) 0.0027(7) 0.0034(7) 0.0051(8)
C49 0.0343(12) 0.0150(9) 0.0284(11) 0.0003(8) 0.0118(10) 0.0021(9)
C16 0.0179(9) 0.0164(9) 0.0137(9) 0.0018(7) 0.0052(7) 0.0011(7)
C2 0.0223(9) 0.0202(9) 0.0108(8) 0.0046(7) 0.0054(7) 0.0004(8)
F1A 0.0240(9) 0.0585(14) 0.130(3) -0.0090(16) 0.0278(16) 0.0126(10)
F2 0.0210(7) 0.130(2) 0.0391(14) 0.0338(14) 0.0158(9) -0.0072(12)
F3A 0.0206(7) 0.088(2) 0.0260(8) 0.0021(10) 0.0038(6) 0.0048(12)

loop_
_atom_type_symbol
_atom_type_description
_atom_type_scat_dispersion_real
_atom_type_scat_dispersion_imag
_atom_type_scat_source
C C 0.0033 0.0016 'International Tables Vol C Tables 4.2.6.8 and 6.1.1.4'
H H 0.0000 0.0000 'International Tables Vol C Tables 4.2.6.8 and 6.1.1.4'
F F 0.0171 0.0103 'International Tables Vol C Tables 4.2.6.8 and 6.1.1.4'
P P 0.1023 0.0942 'International Tables Vol C Tables 4.2.6.8 and 6.1.1.4'
Ru Ru -1.2594 0.8363 'International Tables Vol C Tables 4.2.6.8 and 6.1.1.4'

loop_
_exptl_crystal_face_index_h
_exptl_crystal_face_index_k
_exptl_crystal_face_index_l
_exptl_crystal_face_perp_dist
_exptl_oxdiff_crystal_face_indexfrac_h
_exptl_oxdiff_crystal_face_indexfrac_k
_exptl_oxdiff_crystal_face_indexfrac_l
_exptl_oxdiff_crystal_face_x
_exptl_oxdiff_crystal_face_y
_exptl_oxdiff_crystal_face_z
2 0 0 0.0281 1.9994 0.0002 0.0004 -0.0933 0.0029 0.0134
1 -3 -2 0.0659 1.0001 -3.0059 -1.9996 0.0124 0.1287 0.0983
1 -2 -1 0.0629 1.0002 -2.0032 -0.9996 -0.0138 0.0739 0.0739
1 -1 -2 0.1111 0.9990 -1.0047 -1.9998 -0.0009 0.0935 0.0128
1 1 -2 0.1727 0.9978 0.9965 -2.0001 -0.0143 0.0583 -0.0727
-1 0 2 0.0944 -0.9984 0.0041 1.9999 0.0076 -0.0759 0.0300
-1 2 1 0.0558 -1.0002 2.0032 0.9996 0.0138 -0.0739 -0.0739
-2 0 0 0.0281 -1.9994 -0.0002 -0.0004 0.0933 -0.0029 -0.0134
0 1 -1 0.1514 -0.0013 0.9985 -1.0002 0.0129 0.0196 -0.0611

loop_
_geom_angle_atom_site_label_1
_geom_angle_atom_site_label_2
_geom_angle_atom_site_label_3
_geom_angle
P2 Ru1 P1 99.484(17)
C4 Ru1 P1 92.93(5)
C4 Ru1 P2 150.00(5)
C4 Ru1 C5 36.70(7)
C4 Ru1 C1 61.29(7)
C6 Ru1 P1 89.84(5)
C6 Ru1 P2 88.50(5)
C6 Ru1 C4 118.93(7)
C6 Ru1 C3 91.50(7)
C6 Ru1 C5 153.02(7)
C6 Ru1 C1 133.97(7)
C6 Ru1 C2 99.03(7)
C3 Ru1 P1 119.08(5)
C3 Ru1 P2 141.43(5)
C3 Ru1 C4 36.86(7)
C3 Ru1 C5 61.63(7)
C3 Ru1 C1 61.84(7)
C3 Ru1 C2 37.43(7)
C5 Ru1 P1 100.88(5)
C5 Ru1 P2 113.61(5)
C1 Ru1 P1 135.29(5)
C1 Ru1 P2 91.41(5)
C1 Ru1 C5 36.63(7)
C2 Ru1 P1 154.45(5)
C2 Ru1 P2 104.62(5)
C2 Ru1 C4 61.80(7)
C2 Ru1 C5 61.67(7)
C2 Ru1 C1 37.01(7)
C21 P1 Ru1 126.79(6)
C21 P1 C15 95.80(8)
C27 P1 Ru1 108.14(6)
C27 P1 C21 105.74(8)
C27 P1 C15 103.04(8)
C15 P1 Ru1 114.59(6)
C39 P2 Ru1 121.01(6)
C39 P2 C33 100.37(8)
C39 P2 C45 102.95(8)
C33 P2 Ru1 119.19(6)
C33 P2 C45 101.28(8)
C45 P2 Ru1 109.28(6)
C36 C37 H37 119.8
C36 C37 C38 120.33(19)
C38 C37 H37 119.8
C37 C36 H36 120.1
C37 C36 C35 119.81(18)
C35 C36 H36 120.1
C8 C9 H9 119.5
C10 C9 H9 119.5
C10 C9 C8 121.10(19)
C31 C30 H30 120.0
C31 C30 C29 119.92(18)
C29 C30 H30 120.0
C9 C8 C13 117.59(18)
C9 C8 C7 121.40(18)
C13 C8 C7 121.00(18)
C24 C23 H23 120.0
C22 C23 H23 120.0
C22 C23 C24 120.06(19)
C30 C31 H31 120.0
C30 C31 C32 120.08(19)
C32 C31 H31 120.0
C9 C10 H10 119.8
C9 C10 C11 120.4(2)
C11 C10 H10 119.8
C19 C18 H18 120.1
C17 C18 H18 120.1
C17 C18 C19 119.81(17)
C8 C13 H13 119.4
C12 C13 C8 121.2(2)
C12 C13 H13 119.4
C39 C44 H44 119.9
C43 C44 H44 119.9
C43 C44 C39 120.17(19)
C23 C24 H24 120.3
C25 C24 C23 119.35(18)
C25 C24 H24 120.3
C44 C39 P2 122.78(14)
C44 C39 C40 118.48(17)
C40 C39 P2 118.73(14)
C21 C26 H26 119.9
C25 C26 H26 119.9
C25 C26 C21 120.24(18)
C44 C43 H43 119.8
C42 C43 C44 120.4(2)
C42 C43 H43 119.8
C26 C21 P1 123.78(14)
C22 C21 P1 117.50(14)
C22 C21 C26 118.48(17)
C42 C41 H41 120.2
C42 C41 C40 119.62(19)
C40 C41 H41 120.2
C18 C19 H19 120.0
C20 C19 C18 120.04(18)
C20 C19 H19 120.0
C43 C42 H42 120.0
C41 C42 C43 120.02(19)
C41 C42 H42 120.0
C45 C46 H46 119.9
C47 C46 H46 119.9
C47 C46 C45 120.25(18)
C18 C17 H17 119.9
C18 C17 C16 120.27(17)
C16 C17 H17 119.9
C34 C33 P2 120.62(14)
C34 C33 C38 118.43(17)
C38 C33 P2 120.92(14)
C36 C35 H35 120.0
C36 C35 C34 120.04(19)
C34 C35 H35 120.0
C39 C40 H40 119.4
C41 C40 C39 121.28(18)
C41 C40 H40 119.4
C30 C29 H29 119.9
C28 C29 C30 120.22(19)
C28 C29 H29 119.9
C33 C34 C35 120.61(18)
C33 C34 H34 119.7
C35 C34 H34 119.7
Ru1 C4 H4 122.9
C3 C4 Ru1 70.41(11)
C3 C4 H4 125.8
C3 C4 C5 108.46(18)
C5 C4 Ru1 72.57(11)
C5 C4 H4 125.8
C7 C6 Ru1 177.31(17)
C47 C48 H48 120.0
C47 C48 C49 119.98(19)
C49 C48 H48 120.0
C31 C32 H32 119.7
C31 C32 C27 120.58(19)
C27 C32 H32 119.7
C37 C38 C33 120.76(19)
C37 C38 H38 119.6
C33 C38 H38 119.6
C29 C28 H28 119.8
C29 C28 C27 120.49(19)
C27 C28 H28 119.8
C23 C22 C21 121.06(18)
C23 C22 H22 119.5
C21 C22 H22 119.5
C19 C20 H20 119.6
C19 C20 C15 120.78(17)
C15 C20 H20 119.6
C46 C45 P2 118.16(14)
C50 C45 P2 123.14(14)
C50 C45 C46 118.61(17)
Ru1 C3 H3 121.4
C4 C3 Ru1 72.74(11)
C4 C3 H3 125.9
C4 C3 C2 108.16(17)
C2 C3 Ru1 71.70(10)
C2 C3 H3 125.9
C32 C27 P1 120.62(14)
C28 C27 P1 119.53(14)
C28 C27 C32 118.64(17)
C10 C11 C14 118.93(19)
C12 C11 C10 119.73(19)
C12 C11 C14 121.3(2)
C6 C7 C8 172.6(2)
C45 C50 H50 119.7
C45 C50 C49 120.59(19)
C49 C50 H50 119.7
C20 C15 P1 120.35(14)
C16 C15 P1 120.78(14)
C16 C15 C20 118.67(17)
C13 C12 H12 120.0
C11 C12 C13 120.0(2)
C11 C12 H12 120.0
F1 C14 F3 105.2(2)
F1 C14 C11 113.5(2)
F2A C14 C11 108.7(7)
F3 C14 C11 112.27(19)
F1A C14 F2A 105.2(6)
F1A C14 C11 108.7(7)
F2 C14 F1 107.2(2)
F2 C14 F3 105.2(2)
F2 C14 C11 112.9(2)
F3A C14 F2A 108.1(7)
F3A C14 C11 116.6(7)
F3A C14 F1A 108.9(7)
C24 C25 C26 120.76(18)
C24 C25 H25 119.6
C26 C25 H25 119.6
C46 C47 H47 119.8
C48 C47 C46 120.46(19)
C48 C47 H47 119.8
Ru1 C5 H5 123.8
C4 C5 Ru1 70.73(10)
C4 C5 H5 126.3
C1 C5 Ru1 70.76(11)
C1 C5 C4 107.39(17)
C1 C5 H5 126.3
Ru1 C1 H1 122.6
C5 C1 Ru1 72.60(11)
C5 C1 H1 125.7
C5 C1 C2 108.59(17)
C2 C1 Ru1 70.76(10)
C2 C1 H1 125.7
C48 C49 C50 120.1(2)
C48 C49 H49 120.0
C50 C49 H49 120.0
C17 C16 C15 120.40(17)
C17 C16 H16 119.8
C15 C16 H16 119.8
Ru1 C2 H2 122.3
C3 C2 Ru1 70.87(11)
C3 C2 H2 126.3
C1 C2 Ru1 72.23(10)
C1 C2 C3 107.40(17)
C1 C2 H2 126.3

loop_
_geom_bond_atom_site_label_1
_geom_bond_atom_site_label_2
_geom_bond_distance
Ru1 P1 2.2904(5)
Ru1 P2 2.2884(5)
Ru1 C4 2.2485(18)
Ru1 C6 2.0174(19)
Ru1 C3 2.2182(18)
Ru1 C5 2.2725(19)
Ru1 C1 2.2484(18)
Ru1 C2 2.2291(18)
P1 C21 1.8407(19)
P1 C27 1.8310(18)
P1 C15 1.8439(18)
P2 C39 1.8331(19)
P2 C33 1.8407(18)
P2 C45 1.8440(19)
F1 C14 1.338(3)
F2A C14 1.324(5)
F3 C14 1.341(3)
C37 H37 0.9500
C37 C36 1.382(3)
C37 C38 1.385(3)
C36 H36 0.9500
C36 C35 1.383(3)
C9 H9 0.9500
C9 C8 1.401(3)
C9 C10 1.380(3)
C30 H30 0.9500
C30 C31 1.382(3)
C30 C29 1.388(3)
C8 C13 1.406(3)
C8 C7 1.434(3)
C23 H23 0.9500
C23 C24 1.390(3)
C23 C22 1.386(3)
C31 H31 0.9500
C31 C32 1.387(3)
C10 H10 0.9500
C10 C11 1.389(3)
C18 H18 0.9500
C18 C19 1.391(3)
C18 C17 1.384(3)
C13 H13 0.9500
C13 C12 1.387(3)
C44 H44 0.9500
C44 C39 1.396(3)
C44 C43 1.393(3)
C24 H24 0.9500
C24 C25 1.384(3)
C39 C40 1.396(3)
C26 H26 0.9500
C26 C21 1.398(3)
C26 C25 1.389(3)
C43 H43 0.9500
C43 C42 1.386(3)
C21 C22 1.393(3)
C41 H41 0.9500
C41 C42 1.382(3)
C41 C40 1.388(3)
C19 H19 0.9500
C19 C20 1.385(3)
C42 H42 0.9500
C46 H46 0.9500
C46 C45 1.404(3)
C46 C47 1.390(3)
C17 H17 0.9500
C17 C16 1.394(3)
C33 C34 1.394(3)
C33 C38 1.397(3)
C35 H35 0.9500
C35 C34 1.396(3)
C40 H40 0.9500
C29 H29 0.9500
C29 C28 1.386(3)
C34 H34 0.9500
C4 H4 0.9500
C4 C3 1.412(3)
C4 C5 1.424(3)
C6 C7 1.203(3)
C48 H48 0.9500
C48 C47 1.379(3)
C48 C49 1.382(3)
C32 H32 0.9500
C32 C27 1.400(3)
C38 H38 0.9500
C28 H28 0.9500
C28 C27 1.396(3)
C22 H22 0.9500
C20 H20 0.9500
C20 C15 1.400(3)
C45 C50 1.392(3)
C3 H3 0.9500
C3 C2 1.427(3)
C11 C12 1.384(3)
C11 C14 1.501(3)
C50 H50 0.9500
C50 C49 1.394(3)
C15 C16 1.395(3)
C12 H12 0.9500
C14 F1A 1.316(5)
C14 F2 1.322(3)
C14 F3A 1.301(5)
C25 H25 0.9500
C47 H47 0.9500
C5 H5 0.9500
C5 C1 1.421(3)
C1 H1 0.9500
C1 C2 1.421(3)
C49 H49 0.9500
C16 H16 0.9500
C2 H2 0.9500

loop_
_geom_torsion_atom_site_label_1
_geom_torsion_atom_site_label_2
_geom_torsion_atom_site_label_3
_geom_torsion_atom_site_label_4
_geom_torsion
Ru1 P1 C21 C26 -137.70(14)
Ru1 P1 C21 C22 48.08(18)
Ru1 P1 C27 C32 86.88(15)
Ru1 P1 C27 C28 -80.40(15)
Ru1 P1 C15 C20 166.13(13)
Ru1 P1 C15 C16 -19.10(17)
Ru1 P2 C39 C44 -94.71(17)
Ru1 P2 C39 C40 84.72(15)
Ru1 P2 C33 C34 16.76(18)
Ru1 P2 C33 C38 -165.28(14)
Ru1 P2 C45 C46 48.59(16)
Ru1 P2 C45 C50 -127.91(15)
Ru1 C4 C3 C2 63.39(13)
Ru1 C4 C5 C1 -61.63(13)
Ru1 C3 C2 C1 63.44(13)
Ru1 C5 C1 C2 -61.98(13)
Ru1 C1 C2 C3 -62.54(13)
P1 C21 C22 C23 174.89(16)
P1 C15 C16 C17 -176.38(14)
P2 C39 C40 C41 179.84(15)
P2 C33 C34 C35 178.37(15)
P2 C33 C38 C37 -179.07(16)
P2 C45 C50 C49 176.31(16)
C37 C36 C35 C34 -0.8(3)
C36 C37 C38 C33 0.8(3)
C36 C35 C34 C33 0.6(3)
C9 C8 C13 C12 -0.8(3)
C9 C10 C11 C12 -0.1(3)
C9 C10 C11 C14 178.79(19)
C30 C31 C32 C27 2.7(3)
C30 C29 C28 C27 1.6(3)
C8 C9 C10 C11 0.2(3)
C8 C13 C12 C11 0.9(4)
C23 C24 C25 C26 0.4(3)
C31 C30 C29 C28 0.3(3)
C31 C32 C27 P1 -168.23(15)
C31 C32 C27 C28 -0.8(3)
C10 C9 C8 C13 0.3(3)
C10 C9 C8 C7 -178.53(19)
C10 C11 C12 C13 -0.4(3)
C10 C11 C14 F1 174.7(3)
C10 C11 C14 F2A 23.7(9)
C10 C11 C14 F3 -66.2(3)
C10 C11 C14 F1A 137.7(10)
C10 C11 C14 F2 52.5(3)
C10 C11 C14 F3A -98.8(10)
C18 C19 C20 C15 0.2(3)
C18 C17 C16 C15 0.3(3)
C44 C39 C40 C41 -0.7(3)
C44 C43 C42 C41 -1.0(4)
C24 C23 C22 C21 1.7(3)
C39 P2 C33 C34 151.36(16)
C39 P2 C33 C38 -30.68(18)
C39 P2 C45 C46 -81.24(16)
C39 P2 C45 C50 102.26(17)
C39 C44 C43 C42 -0.1(4)
C26 C21 C22 C23 0.4(3)
C43 C44 C39 P2 -179.66(17)
C43 C44 C39 C40 0.9(3)
C21 P1 C27 C32 -51.46(17)
C21 P1 C27 C28 141.26(15)
C21 P1 C15 C20 -58.76(16)
C21 P1 C15 C16 116.02(16)
C21 C26 C25 C24 1.7(3)
C19 C18 C17 C16 1.3(3)
C19 C20 C15 P1 176.16(15)
C19 C20 C15 C16 1.3(3)
C42 C41 C40 C39 -0.3(3)
C46 C45 C50 C49 -0.2(3)
C17 C18 C19 C20 -1.5(3)
C33 P2 C39 C44 131.78(17)
C33 P2 C39 C40 -48.79(16)
C33 P2 C45 C46 175.22(15)
C33 P2 C45 C50 -1.28(18)
C40 C41 C42 C43 1.2(3)
C29 C30 C31 C32 -2.4(3)
C29 C28 C27 P1 166.21(15)
C29 C28 C27 C32 -1.3(3)
C34 C33 C38 C37 -1.1(3)
C4 C3 C2 Ru1 -64.06(13)
C4 C3 C2 C1 -0.6(2)
C4 C5 C1 Ru1 61.61(13)
C4 C5 C1 C2 -0.4(2)
C38 C37 C36 C35 0.1(3)
C38 C33 C34 C35 0.4(3)
C22 C23 C24 C25 -2.0(3)
C20 C15 C16 C17 -1.5(3)
C45 P2 C39 C44 27.54(18)
C45 P2 C39 C40 -153.03(15)
C45 P2 C33 C34 -103.05(16)
C45 P2 C33 C38 74.91(17)
C45 C46 C47 C48 0.4(3)
C45 C50 C49 C48 -0.2(3)
C3 C4 C5 Ru1 61.61(13)
C3 C4 C5 C1 0.0(2)
C27 P1 C21 C26 -9.78(18)
C27 P1 C21 C22 176.01(15)
C27 P1 C15 C20 48.91(16)
C27 P1 C15 C16 -136.32(15)
C7 C8 C13 C12 178.0(2)
C15 P1 C21 C26 95.55(17)
C15 P1 C21 C22 -78.67(16)
C15 P1 C27 C32 -151.42(15)
C15 P1 C27 C28 41.30(17)
C12 C11 C14 F1 -6.4(4)
C12 C11 C14 F2A -157.4(9)
C12 C11 C14 F3 112.7(3)
C12 C11 C14 F1A -43.4(10)
C12 C11 C14 F2 -128.6(3)
C12 C11 C14 F3A 80.2(10)
C14 C11 C12 C13 -179.3(2)
C25 C26 C21 P1 -176.19(15)
C25 C26 C21 C22 -2.0(3)
C47 C46 C45 P2 -176.60(15)
C47 C46 C45 C50 0.1(3)
C47 C48 C49 C50 0.7(3)
C5 C4 C3 Ru1 -62.99(13)
C5 C4 C3 C2 0.4(2)
C5 C1 C2 Ru1 63.16(13)
C5 C1 C2 C3 0.6(2)
C49 C48 C47 C46 -0.8(3)
